data_2209605
loop_
_publ_author_name
'Zareef, Muhammad'
'Iqbal, Rashid'
'Zaidi, Javid H.'
'Arfan, Muhammad'
'Parvez, Masood'

_publ_section_title
;
 1-[(4-Methylphenyl)sulfonyl]pyrrolidin-2-one
;
_journal_coeditor_code LH2101
_journal_issue 7
_journal_name_full 'Acta Crystallographica Section E'
_journal_page_first o2955
_journal_page_last o2957
_journal_paper_doi 10.1107/S1600536806022719
_journal_volume 62
_journal_year 2006
_chemical_formula_iupac 'C11 H13 N O3 S'
_chemical_formula_moiety 'C11 H13 N O3 S'
_chemical_formula_sum 'C11 H13 N O3 S'
_chemical_formula_weight 239.28
_chemical_melting_point .42E-305
_chemical_name_systematic
;
1-[(4-Methylphenyl)sulfonyl]pyrrolidin-2-one
;
_space_group_IT_number 14
_symmetry_cell_setting monoclinic
_symmetry_space_group_name_Hall '-P 2yn'
_symmetry_space_group_name_H-M 'P 1 21/n 1'
_atom_sites_solution_hydrogens geom
_atom_sites_solution_primary direct
_atom_sites_solution_secondary difmap
_cell_angle_alpha 90.00
_cell_angle_beta 108.27(3)
_cell_angle_gamma 90.00
_cell_formula_units_Z 4
_cell_length_a 8.144(5)
_cell_length_b 13.717(10)
_cell_length_c 10.644(8)
_cell_measurement_reflns_used 3329
_cell_measurement_temperature 173(2)
_cell_measurement_theta_max 26.0
_cell_measurement_theta_min 3.6
_cell_volume 1129.1(14)
_computing_cell_refinement 'DENZO (Otwinowski & Minor, 1997)'
_computing_data_collection 'COLLECT (Hooft, 1998)'
_computing_data_reduction 'SCALEPACK (Otwinowski & Minor, 1997)'
_computing_molecular_graphics 'ORTEPII (Johnson, 1976)'
_computing_publication_material SHELXL97
_computing_structure_refinement 'SHELXL97 (Sheldrick, 1997)'
_computing_structure_solution 'SAPI91 (Fan, 1991)'
_diffrn_ambient_temperature 173(2)
_diffrn_measured_fraction_theta_full 0.987
_diffrn_measured_fraction_theta_max 0.987
_diffrn_measurement_device_type 'Bruker--Nonius KappaCCD'
_diffrn_measurement_method '\f and \w'
_diffrn_radiation_monochromator graphite
_diffrn_radiation_source 'fine-focus sealed tube'
_diffrn_radiation_type MoK\a
_diffrn_radiation_wavelength 0.71073
_diffrn_reflns_av_R_equivalents 0.019
_diffrn_reflns_av_sigmaI/netI 0.031
_diffrn_reflns_limit_h_max 10
_diffrn_reflns_limit_h_min -10
_diffrn_reflns_limit_k_max 16
_diffrn_reflns_limit_k_min -12
_diffrn_reflns_limit_l_max 13
_diffrn_reflns_limit_l_min -13
_diffrn_reflns_number 3329
_diffrn_reflns_theta_full 26.0
_diffrn_reflns_theta_max 26.0
_diffrn_reflns_theta_min 3.6
_diffrn_standards_number 0
_exptl_absorpt_coefficient_mu 0.278
_exptl_absorpt_correction_T_max 0.984
_exptl_absorpt_correction_T_min 0.952
_exptl_absorpt_correction_type multi-scan
_exptl_absorpt_process_details 'SORTAV (Blessing, 1997)'
_exptl_crystal_colour colorless
_exptl_crystal_density_diffrn 1.408
_exptl_crystal_density_method 'not measured'
_exptl_crystal_description block
_exptl_crystal_F_000 504
_exptl_crystal_size_max 0.18
_exptl_crystal_size_mid 0.16
_exptl_crystal_size_min 0.06
_refine_diff_density_max 0.23
_refine_diff_density_min -0.35
_refine_ls_extinction_method none
_refine_ls_goodness_of_fit_ref 1.05
_refine_ls_hydrogen_treatment constr
_refine_ls_matrix_type full
_refine_ls_number_parameters 145
_refine_ls_number_reflns 2190
_refine_ls_number_restraints 0
_refine_ls_restrained_S_all 1.05
_refine_ls_R_factor_all 0.042
_refine_ls_R_factor_gt 0.036
_refine_ls_shift/su_max 0.000
_refine_ls_shift/su_mean 0.000
_refine_ls_structure_factor_coef Fsqd
_refine_ls_weighting_details 'calc w=1/[\s^2^(Fo^2^)+(0.0415P)^2^+0.606P] where P=(Fo^2^+2Fc^2^)/3'
_refine_ls_weighting_scheme calc
_refine_ls_wR_factor_gt 0.090
_refine_ls_wR_factor_ref 0.094
_reflns_number_gt 1914
_reflns_number_total 2190
_reflns_threshold_expression I>2\s(I)
_cod_data_source_file lh2101.cif
_cod_data_source_block I
_cod_original_sg_symbol_H-M 'P 21/n '
_cod_database_code 2209605
_cod_database_fobs_code 2209605

loop_
_symmetry_equiv_pos_as_xyz
'x, y, z'
'-x+1/2, y+1/2, -z+1/2'
'-x, -y, -z'
'x-1/2, -y-1/2, z-1/2'

loop_
_atom_site_type_symbol
_atom_site_label
_atom_site_fract_x
_atom_site_fract_y
_atom_site_fract_z
_atom_site_U_iso_or_equiv
_atom_site_adp_type
_atom_site_calc_flag
_atom_site_refinement_flags
_atom_site_occupancy
S S1 0.35091(5) 0.33271(3) 0.05541(4) 0.02759(15) Uani d . 1
O O1 0.40634(16) 0.36917(10) 0.18795(12) 0.0377(3) Uani d . 1
O O2 0.19813(15) 0.37126(9) -0.03746(12) 0.0343(3) Uani d . 1
O O3 0.38883(19) 0.30587(11) -0.21630(13) 0.0462(4) Uani d . 1
N N1 0.51676(18) 0.35375(11) -0.00009(15) 0.0311(3) Uani d . 1
C C1 0.3356(2) 0.20536(13) 0.05888(15) 0.0274(4) Uani d . 1
C C2 0.2003(2) 0.15799(14) -0.03321(17) 0.0344(4) Uani d . 1
H H2 0.1154 0.1940 -0.0984 0.041 Uiso calc R 1
C C3 0.1908(2) 0.05757(14) -0.02874(18) 0.0383(4) Uani d . 1
H H3 0.0984 0.0247 -0.0917 0.046 Uiso calc R 1
C C4 0.3138(2) 0.00343(13) 0.06624(17) 0.0333(4) Uani d . 1
C C5 0.4478(2) 0.05316(14) 0.15703(17) 0.0349(4) Uani d . 1
H H5 0.5324 0.0173 0.2226 0.042 Uiso calc R 1
C C6 0.4613(2) 0.15355(13) 0.15436(17) 0.0318(4) Uani d . 1
H H6 0.5544 0.1865 0.2165 0.038 Uiso calc R 1
C C7 0.3010(3) -0.10565(14) 0.0712(2) 0.0453(5) Uani d . 1
H H7A 0.3980 -0.1310 0.1439 0.068 Uiso calc PR 0.50
H H7B 0.3047 -0.1334 -0.0127 0.068 Uiso calc PR 0.50
H H7C 0.1918 -0.1237 0.0856 0.068 Uiso calc PR 0.50
H H7D 0.1984 -0.1277 0.0006 0.068 Uiso calc PR 0.50
H H7E 0.2916 -0.1253 0.1572 0.068 Uiso calc PR 0.50
H H7F 0.4045 -0.1351 0.0589 0.068 Uiso calc PR 0.50
C C8 0.5110(2) 0.33898(13) -0.13078(19) 0.0358(4) Uani d . 1
C C9 0.6838(3) 0.37194(17) -0.1394(2) 0.0533(6) Uani d . 1
H H9A 0.6743 0.4375 -0.1801 0.064 Uiso calc R 1
H H9B 0.7273 0.3257 -0.1931 0.064 Uiso calc R 1
C C10 0.8037(3) 0.37437(16) 0.0022(3) 0.0534(6) Uani d . 1
H H10A 0.8878 0.4285 0.0147 0.064 Uiso calc R 1
H H10B 0.8680 0.3122 0.0253 0.064 Uiso calc R 1
C C11 0.6861(2) 0.38967(14) 0.0869(2) 0.0404(5) Uani d . 1
H H11A 0.7262 0.3514 0.1698 0.048 Uiso calc R 1
H H11B 0.6799 0.4594 0.1089 0.048 Uiso calc R 1

loop_
_atom_site_aniso_label
_atom_site_aniso_U_11
_atom_site_aniso_U_22
_atom_site_aniso_U_33
_atom_site_aniso_U_12
_atom_site_aniso_U_13
_atom_site_aniso_U_23
S1 0.0243(2) 0.0333(2) 0.0260(2) 0.00092(16) 0.00913(16) 0.00000(16)
O1 0.0410(7) 0.0430(7) 0.0294(7) -0.0007(6) 0.0113(6) -0.0066(5)
O2 0.0271(6) 0.0380(7) 0.0370(7) 0.0048(5) 0.0087(5) 0.0042(5)
O3 0.0517(9) 0.0557(9) 0.0339(7) -0.0009(7) 0.0171(7) -0.0042(6)
N1 0.0255(7) 0.0353(8) 0.0338(8) -0.0029(6) 0.0113(6) 0.0011(6)
C1 0.0259(8) 0.0333(9) 0.0254(8) 0.0001(7) 0.0115(7) 0.0022(7)
C2 0.0302(9) 0.0398(10) 0.0294(9) -0.0026(7) 0.0039(7) 0.0056(7)
C3 0.0372(10) 0.0416(10) 0.0336(9) -0.0080(8) 0.0076(8) 0.0006(8)
C4 0.0384(10) 0.0342(10) 0.0334(9) 0.0022(7) 0.0203(8) 0.0027(7)
C5 0.0314(9) 0.0411(10) 0.0328(9) 0.0095(7) 0.0110(7) 0.0059(7)
C6 0.0265(9) 0.0408(10) 0.0271(9) 0.0028(7) 0.0069(7) 0.0010(7)
C7 0.0553(13) 0.0378(11) 0.0505(12) 0.0025(9) 0.0275(10) 0.0031(9)
C8 0.0411(10) 0.0318(9) 0.0413(10) 0.0035(8) 0.0227(9) 0.0030(8)
C9 0.0596(14) 0.0458(12) 0.0738(16) -0.0028(10) 0.0486(13) 0.0010(11)
C10 0.0325(11) 0.0429(12) 0.0925(18) -0.0042(9) 0.0305(11) -0.0045(11)
C11 0.0253(9) 0.0393(10) 0.0525(12) -0.0050(7) 0.0064(8) 0.0024(8)

loop_
_atom_type_symbol
_atom_type_description
_atom_type_scat_dispersion_real
_atom_type_scat_dispersion_imag
_atom_type_scat_source
C C 0.0033 0.0016 'International Tables Vol C Tables 4.2.6.8 and 6.1.1.4'
H H 0.0000 0.0000 'International Tables Vol C Tables 4.2.6.8 and 6.1.1.4'
N N 0.0061 0.0033 'International Tables Vol C Tables 4.2.6.8 and 6.1.1.4'
O O 0.0106 0.0060 'International Tables Vol C Tables 4.2.6.8 and 6.1.1.4'
S S 0.1246 0.1234 'International Tables Vol C Tables 4.2.6.8 and 6.1.1.4'

loop_
_geom_angle_atom_site_label_1
_geom_angle_atom_site_label_2
_geom_angle_atom_site_label_3
_geom_angle
_geom_angle_publ_flag
O2 S1 O1 119.42(9) y
O2 S1 N1 108.62(9) y
O1 S1 N1 104.46(9) y
O2 S1 C1 109.39(8) y
O1 S1 C1 109.29(8) y
N1 S1 C1 104.58(7) y
C8 N1 C11 113.92(15) y
C8 N1 S1 123.63(13) y
C11 N1 S1 122.45(13) y
C2 C1 C6 121.15(17) ?
C2 C1 S1 119.89(13) ?
C6 C1 S1 118.96(13) ?
C3 C2 C1 118.95(17) ?
C3 C2 H2 120.5 ?
C1 C2 H2 120.5 ?
C2 C3 C4 121.40(17) ?
C2 C3 H3 119.3 ?
C4 C3 H3 119.3 ?
C5 C4 C3 118.19(17) ?
C5 C4 C7 120.87(17) ?
C3 C4 C7 120.94(17) ?
C6 C5 C4 121.66(16) ?
C6 C5 H5 119.2 ?
C4 C5 H5 119.2 ?
C5 C6 C1 118.65(16) ?
C5 C6 H6 120.7 ?
C1 C6 H6 120.7 ?
C4 C7 H7A 109.5 ?
C4 C7 H7B 109.5 ?
H7A C7 H7B 109.5 ?
C4 C7 H7C 109.5 ?
H7A C7 H7C 109.5 ?
H7B C7 H7C 109.5 ?
C4 C7 H7D 109.5 ?
H7A C7 H7D 141.1 ?
H7B C7 H7D 56.3 ?
H7C C7 H7D 56.3 ?
C4 C7 H7E 109.5 ?
H7A C7 H7E 56.3 ?
H7B C7 H7E 141.1 ?
H7C C7 H7E 56.3 ?
H7D C7 H7E 109.5 ?
C4 C7 H7F 109.5 ?
H7A C7 H7F 56.3 ?
H7B C7 H7F 56.3 ?
H7C C7 H7F 141.1 ?
H7D C7 H7F 109.5 ?
H7E C7 H7F 109.5 ?
O3 C8 N1 124.77(17) ?
O3 C8 C9 129.15(19) ?
N1 C8 C9 106.08(17) ?
C8 C9 C10 105.59(17) ?
C8 C9 H9A 110.6 ?
C10 C9 H9A 110.6 ?
C8 C9 H9B 110.6 ?
C10 C9 H9B 110.6 ?
H9A C9 H9B 108.8 ?
C9 C10 C11 105.25(17) ?
C9 C10 H10A 110.7 ?
C11 C10 H10A 110.7 ?
C9 C10 H10B 110.7 ?
C11 C10 H10B 110.7 ?
H10A C10 H10B 108.8 ?
N1 C11 C10 102.66(17) ?
N1 C11 H11A 111.2 ?
C10 C11 H11A 111.2 ?
N1 C11 H11B 111.2 ?
C10 C11 H11B 111.2 ?
H11A C11 H11B 109.1 ?

loop_
_geom_bond_atom_site_label_1
_geom_bond_atom_site_label_2
_geom_bond_distance
_geom_bond_publ_flag
S1 O2 1.4260(14) y
S1 O1 1.4300(16) y
S1 N1 1.6604(17) y
S1 C1 1.752(2) y
O3 C8 1.207(2) y
N1 C8 1.392(3) y
N1 C11 1.484(2) y
C1 C2 1.386(2) ?
C1 C6 1.390(2) ?
C2 C3 1.381(3) ?
C2 H2 0.9500 ?
C3 C4 1.394(3) ?
C3 H3 0.9500 ?
C4 C5 1.389(3) ?
C4 C7 1.502(3) ?
C5 C6 1.382(3) ?
C5 H5 0.9500 ?
C6 H6 0.9500 ?
C7 H7A 0.9800 ?
C7 H7B 0.9800 ?
C7 H7C 0.9800 ?
C7 H7D 0.9800 ?
C7 H7E 0.9800 ?
C7 H7F 0.9800 ?
C8 C9 1.508(3) ?
C9 C10 1.517(4) ?
C9 H9A 0.9900 ?
C9 H9B 0.9900 ?
C10 C11 1.521(3) ?
C10 H10A 0.9900 ?
C10 H10B 0.9900 ?
C11 H11A 0.9900 ?
C11 H11B 0.9900 ?

loop_
_geom_torsion_atom_site_label_1
_geom_torsion_atom_site_label_2
_geom_torsion_atom_site_label_3
_geom_torsion_atom_site_label_4
_geom_torsion
O2 S1 N1 C8 -44.33(17)
O1 S1 N1 C8 -172.80(14)
C1 S1 N1 C8 72.39(15)
O2 S1 N1 C11 136.12(14)
O1 S1 N1 C11 7.65(16)
C1 S1 N1 C11 -107.16(14)
O2 S1 C1 C2 8.15(16)
O1 S1 C1 C2 140.60(14)
N1 S1 C1 C2 -108.03(15)
O2 S1 C1 C6 -172.22(12)
O1 S1 C1 C6 -39.78(15)
N1 S1 C1 C6 71.60(15)
C6 C1 C2 C3 0.3(3)
S1 C1 C2 C3 179.97(14)
C1 C2 C3 C4 0.1(3)
C2 C3 C4 C5 -0.2(3)
C2 C3 C4 C7 179.26(17)
C3 C4 C5 C6 -0.3(3)
C7 C4 C5 C6 -179.70(16)
C4 C5 C6 C1 0.7(3)
C2 C1 C6 C5 -0.8(2)
S1 C1 C6 C5 179.61(13)
C11 N1 C8 O3 176.42(18)
S1 N1 C8 O3 -3.2(3)
C11 N1 C8 C9 -3.4(2)
S1 N1 C8 C9 177.03(13)
O3 C8 C9 C10 -161.7(2)
N1 C8 C9 C10 18.1(2)
C8 C9 C10 C11 -25.6(2)
C8 N1 C11 C10 -12.5(2)
S1 N1 C11 C10 167.08(13)
C9 C10 C11 N1 22.9(2)
